data_4033799
loop_
_publ_author_name
'Zhu, Yi-Ming'
'Xu, Pei'
'Wang, Shun-Yi'
'Ji, Shun-Jun'

_publ_section_title
;
 Palladium Catalyzed Insertion Reaction of Isocyanides with
 3-Arylisoxazol-5(4<i>H</i>)-ones: Synthesis of 4-Aminomethylidene
 Isoxazolone Derivates.
;
_journal_issue 17
_journal_name_full 'The Journal of organic chemistry'
_journal_page_first 11007
_journal_page_last 11013
_journal_paper_doi 10.1021/acs.joc.9b01585
_journal_volume 84
_journal_year 2019
_chemical_formula_moiety 'C14 H16 N2 O2'
_chemical_formula_sum 'C14 H16 N2 O2'
_chemical_formula_weight 244.29
_chemical_melting_point 120
_chemical_name_common zym
_space_group_crystal_system monoclinic
_space_group_IT_number 14
_space_group_name_Hall '-P 2ybc'
_space_group_name_H-M_alt 'P 1 21/c 1'
_atom_sites_solution_hydrogens geom
_atom_sites_solution_primary dual
_audit_creation_date 2019-06-12
_audit_creation_method
;
Olex2 1.2
(compiled 2018.05.29 svn.r3508 for OlexSys, GUI svn.r5506)
;
_cell_angle_alpha 90
_cell_angle_beta 110.028(9)
_cell_angle_gamma 90
_cell_formula_units_Z 4
_cell_length_a 13.2250(11)
_cell_length_b 9.6562(6)
_cell_length_c 10.7321(9)
_cell_measurement_reflns_used 1703
_cell_measurement_temperature 293(2)
_cell_measurement_theta_max 71.9530
_cell_measurement_theta_min 4.3810
_cell_volume 1287.64(19)
_computing_cell_refinement 'CrysAlisPro, Agilent Technologies'
_computing_data_collection 'CrysAlisPro, Agilent Technologies'
_computing_data_reduction 'CrysAlisPro, Agilent Technologies'
_computing_molecular_graphics 'Olex2 (Dolomanov et al., 2009)'
_computing_publication_material 'Olex2 (Dolomanov et al., 2009)'
_computing_structure_refinement 'ShelXL (Sheldrick, 2015)'
_computing_structure_solution 'ShelXT (Sheldrick, 2015)'
_diffrn_ambient_temperature 293(2)
_diffrn_measured_fraction_theta_full 0.995
_diffrn_measured_fraction_theta_max 0.968
_diffrn_measurement_device_type 'Xcalibur, Atlas, Gemini'
_diffrn_measurement_method '\w scans'
_diffrn_radiation_type CuK\a
_diffrn_radiation_wavelength 1.54184
_diffrn_reflns_av_R_equivalents 0.0376
_diffrn_reflns_av_unetI/netI 0.0434
_diffrn_reflns_Laue_measured_fraction_full 0.995
_diffrn_reflns_Laue_measured_fraction_max 0.968
_diffrn_reflns_limit_h_max 13
_diffrn_reflns_limit_h_min -16
_diffrn_reflns_limit_k_max 11
_diffrn_reflns_limit_k_min -9
_diffrn_reflns_limit_l_max 13
_diffrn_reflns_limit_l_min -7
_diffrn_reflns_number 4649
_diffrn_reflns_point_group_measured_fraction_full 0.995
_diffrn_reflns_point_group_measured_fraction_max 0.968
_diffrn_reflns_theta_full 67.684
_diffrn_reflns_theta_max 73.511
_diffrn_reflns_theta_min 3.557
_exptl_absorpt_coefficient_mu 0.691
_exptl_crystal_colour orange
_exptl_crystal_density_diffrn 1.261
_exptl_crystal_density_method 'not measured'
_exptl_crystal_description block
_exptl_crystal_F_000 522
_refine_diff_density_max 0.213
_refine_diff_density_min -0.285
_refine_diff_density_rms 0.076
_refine_ls_extinction_method none
_refine_ls_goodness_of_fit_ref 1.088
_refine_ls_hydrogen_treatment constr
_refine_ls_matrix_type full
_refine_ls_number_parameters 166
_refine_ls_number_reflns 2505
_refine_ls_number_restraints 0
_refine_ls_restrained_S_all 1.088
_refine_ls_R_factor_all 0.0757
_refine_ls_R_factor_gt 0.0571
_refine_ls_shift/su_max 0.000
_refine_ls_shift/su_mean 0.000
_refine_ls_structure_factor_coef Fsqd
_refine_ls_weighting_details 'w=1/[\s^2^(Fo^2^)+(0.1074P)^2^] where P=(Fo^2^+2Fc^2^)/3'
_refine_ls_weighting_scheme calc
_refine_ls_wR_factor_gt 0.1522
_refine_ls_wR_factor_ref 0.1865
_reflns_Friedel_coverage 0.000
_reflns_number_gt 1878
_reflns_number_total 2505
_reflns_threshold_expression 'I > 2\s(I)'
_cod_data_source_file jo9b01585_si_002.cif
_cod_data_source_block g170526a
_cod_original_sg_symbol_H-M 'P 21/c'
_cod_database_code 4033799
_shelx_shelxl_version_number 2014/7
_shelx_space_group_comment
;
The symmetry employed for this shelxl refinement is uniquely defined
by the following loop, which should always be used as a source of
symmetry information in preference to the above space-group names.
They are only intended as comments.
;
_olex2_refinement_description
;
1. Fixed Uiso
 At 1.2 times of:
  All C(H) groups, All N(H) groups
 At 1.5 times of:
  All C(H,H,H) groups
2.a Aromatic/amide H refined with riding coordinates:
 n2(H003), c5(H005), c10(H00D), c14(H00H), c13(H00L), c12(H00M), c11(H00N)
2.b Idealised Me refined as rotating group:
 c3(H00A,H00B,H00C), c1(H00E,H00F,H00G), c2(H00I,H00J,H00K)
;
_olex2_submission_special_instructions 'No special instructions were received'

loop_
_space_group_symop_operation_xyz
'x, y, z'
'-x, y+1/2, -z+1/2'
'-x, -y, -z'
'x, -y-1/2, z-1/2'

loop_
_atom_site_label
_atom_site_type_symbol
_atom_site_fract_x
_atom_site_fract_y
_atom_site_fract_z
_atom_site_U_iso_or_equiv
_atom_site_adp_type
_atom_site_occupancy
_atom_site_site_symmetry_order
_atom_site_calc_flag
_atom_site_refinement_flags_posn
O001 O 0.18127(13) 0.21903(17) 0.64196(16) 0.0557(5) Uani 1 1 d .
O002 O 0.08857(13) 0.42012(19) 0.59996(17) 0.0608(5) Uani 1 1 d .
N003 N 0.14264(13) 0.56690(17) 0.38206(17) 0.0432(4) Uani 1 1 d .
H003 H 0.1029 0.5722 0.4307 0.052 Uiso 1 1 calc R
N4 N 0.26271(15) 0.1516(2) 0.6010(2) 0.0553(5) Uani 1 1 d .
C005 C 0.20995(15) 0.4636(2) 0.40498(19) 0.0405(5) Uani 1 1 d .
H005 H 0.2553 0.4596 0.3553 0.049 Uiso 1 1 calc R
C006 C 0.21972(15) 0.3593(2) 0.4967(2) 0.0417(5) Uani 1 1 d .
C007 C 0.12779(16) 0.6765(2) 0.2799(2) 0.0422(5) Uani 1 1 d .
C008 C 0.15534(16) 0.3447(2) 0.5802(2) 0.0452(5) Uani 1 1 d .
C009 C 0.28286(15) 0.2359(2) 0.5183(2) 0.0441(5) Uani 1 1 d .
C00A C 0.36292(17) 0.1992(2) 0.4555(2) 0.0481(5) Uani 1 1 d .
C00B C 0.23014(19) 0.6950(3) 0.2457(3) 0.0560(6) Uani 1 1 d .
H00A H 0.2901 0.7109 0.3255 0.084 Uiso 1 1 calc GR
H00B H 0.2217 0.7728 0.1873 0.084 Uiso 1 1 calc GR
H00C H 0.2428 0.6129 0.2028 0.084 Uiso 1 1 calc GR
C00C C 0.3541(2) 0.0743(3) 0.3886(3) 0.0633(7) Uani 1 1 d .
H00D H 0.2981 0.0138 0.3834 0.076 Uiso 1 1 calc R
C00D C 0.0351(2) 0.6340(3) 0.1567(2) 0.0636(7) Uani 1 1 d .
H00E H 0.0530 0.5494 0.1222 0.095 Uiso 1 1 calc GR
H00F H 0.0222 0.7055 0.0909 0.095 Uiso 1 1 calc GR
H00G H -0.0285 0.6204 0.1792 0.095 Uiso 1 1 calc GR
C00E C 0.44686(19) 0.2881(3) 0.4636(3) 0.0620(7) Uani 1 1 d .
H00H H 0.4535 0.3720 0.5083 0.074 Uiso 1 1 calc R
C00F C 0.1015(3) 0.8099(2) 0.3383(3) 0.0683(8) Uani 1 1 d .
H00I H 0.0372 0.7971 0.3593 0.102 Uiso 1 1 calc GR
H00J H 0.0908 0.8834 0.2749 0.102 Uiso 1 1 calc GR
H00K H 0.1601 0.8331 0.4175 0.102 Uiso 1 1 calc GR
C00G C 0.5214(2) 0.2506(4) 0.4043(3) 0.0818(10) Uani 1 1 d .
H00L H 0.5781 0.3099 0.4091 0.098 Uiso 1 1 calc R
C00H C 0.5118(3) 0.1266(5) 0.3385(3) 0.0884(11) Uani 1 1 d .
H00M H 0.5622 0.1016 0.2998 0.106 Uiso 1 1 calc R
C00I C 0.4284(3) 0.0405(4) 0.3301(3) 0.0833(9) Uani 1 1 d .
H00N H 0.4215 -0.0426 0.2840 0.100 Uiso 1 1 calc R

loop_
_atom_site_aniso_label
_atom_site_aniso_U_11
_atom_site_aniso_U_22
_atom_site_aniso_U_33
_atom_site_aniso_U_23
_atom_site_aniso_U_13
_atom_site_aniso_U_12
O001 0.0589(9) 0.0584(10) 0.0557(9) 0.0172(8) 0.0271(7) 0.0051(7)
O002 0.0629(10) 0.0674(11) 0.0594(10) 0.0055(8) 0.0305(8) 0.0120(8)
N003 0.0520(9) 0.0415(9) 0.0414(9) 0.0059(7) 0.0229(7) 0.0051(7)
N4 0.0563(10) 0.0498(11) 0.0631(12) 0.0152(9) 0.0247(9) 0.0073(8)
C005 0.0439(9) 0.0390(10) 0.0389(10) 0.0000(8) 0.0147(8) -0.0011(8)
C006 0.0438(9) 0.0402(10) 0.0412(10) 0.0041(8) 0.0146(8) 0.0013(8)
C007 0.0509(10) 0.0386(10) 0.0415(11) 0.0079(9) 0.0215(8) 0.0051(8)
C008 0.0457(10) 0.0495(12) 0.0398(11) 0.0037(9) 0.0139(8) 0.0000(8)
C009 0.0421(9) 0.0425(11) 0.0460(11) 0.0069(9) 0.0128(8) 0.0015(8)
C00A 0.0464(10) 0.0481(12) 0.0493(12) 0.0131(9) 0.0157(9) 0.0099(8)
C00B 0.0578(12) 0.0575(14) 0.0602(14) 0.0114(11) 0.0297(11) 0.0000(10)
C00C 0.0649(14) 0.0610(16) 0.0641(15) -0.0013(13) 0.0223(12) 0.0085(12)
C00D 0.0605(13) 0.0759(17) 0.0492(13) 0.0141(13) 0.0122(11) -0.0059(12)
C00E 0.0540(12) 0.0638(15) 0.0693(16) 0.0142(13) 0.0223(11) -0.0004(11)
C00F 0.104(2) 0.0410(12) 0.0808(19) 0.0094(12) 0.0581(17) 0.0118(12)
C00G 0.0539(14) 0.113(3) 0.0816(19) 0.034(2) 0.0277(14) 0.0023(15)
C00H 0.0750(19) 0.130(3) 0.0704(19) 0.019(2) 0.0386(16) 0.035(2)
C00I 0.089(2) 0.094(2) 0.0738(19) -0.0042(18) 0.0364(17) 0.0270(18)

loop_
_atom_type_symbol
_atom_type_description
_atom_type_scat_dispersion_real
_atom_type_scat_dispersion_imag
_atom_type_scat_source
C C 0.0181 0.0091 'International Tables Vol C Tables 4.2.6.8 and 6.1.1.4'
H H 0.0000 0.0000 'International Tables Vol C Tables 4.2.6.8 and 6.1.1.4'
N N 0.0311 0.0180 'International Tables Vol C Tables 4.2.6.8 and 6.1.1.4'
O O 0.0492 0.0322 'International Tables Vol C Tables 4.2.6.8 and 6.1.1.4'

loop_
_geom_angle_atom_site_label_1
_geom_angle_atom_site_label_2
_geom_angle_atom_site_label_3
_geom_angle
C008 O001 N4 109.88(14)
C005 N003 H003 116.8
C005 N003 C007 126.38(15)
C007 N003 H003 116.8
C009 N4 O001 105.87(16)
N003 C005 H005 117.2
N003 C005 C006 125.65(17)
C006 C005 H005 117.2
C005 C006 C008 125.72(18)
C005 C006 C009 129.02(18)
C009 C006 C008 104.80(17)
N003 C007 C00B 110.82(17)
N003 C007 C00D 108.22(18)
N003 C007 C00F 106.84(16)
C00D C007 C00B 109.81(19)
C00D C007 C00F 110.9(2)
C00F C007 C00B 110.21(19)
O001 C008 C006 106.56(17)
O002 C008 O001 121.46(18)
O002 C008 C006 132.0(2)
N4 C009 C006 112.89(18)
N4 C009 C00A 120.50(19)
C006 C009 C00A 126.61(18)
C00C C00A C009 119.8(2)
C00E C00A C009 120.5(2)
C00E C00A C00C 119.7(2)
C007 C00B H00A 109.5
C007 C00B H00B 109.5
C007 C00B H00C 109.5
H00A C00B H00B 109.5
H00A C00B H00C 109.5
H00B C00B H00C 109.5
C00A C00C H00D 120.1
C00I C00C C00A 119.8(3)
C00I C00C H00D 120.1
C007 C00D H00E 109.5
C007 C00D H00F 109.5
C007 C00D H00G 109.5
H00E C00D H00F 109.5
H00E C00D H00G 109.5
H00F C00D H00G 109.5
C00A C00E H00H 120.3
C00A C00E C00G 119.3(3)
C00G C00E H00H 120.3
C007 C00F H00I 109.5
C007 C00F H00J 109.5
C007 C00F H00K 109.5
H00I C00F H00J 109.5
H00I C00F H00K 109.5
H00J C00F H00K 109.5
C00E C00G H00L 119.8
C00H C00G C00E 120.4(3)
C00H C00G H00L 119.8
C00G C00H H00M 120.1
C00I C00H C00G 119.9(3)
C00I C00H H00M 120.1
C00C C00I H00N 119.5
C00H C00I C00C 121.0(3)
C00H C00I H00N 119.5

loop_
_geom_bond_atom_site_label_1
_geom_bond_atom_site_label_2
_geom_bond_distance
O001 N4 1.450(2)
O001 C008 1.369(3)
O002 C008 1.218(3)
N003 H003 0.8600
N003 C005 1.303(3)
N003 C007 1.488(2)
N4 C009 1.298(3)
C005 H005 0.9300
C005 C006 1.383(3)
C006 C008 1.438(3)
C006 C009 1.427(3)
C007 C00B 1.530(3)
C007 C00D 1.520(3)
C007 C00F 1.523(3)
C009 C00A 1.480(3)
C00A C00C 1.388(4)
C00A C00E 1.382(3)
C00B H00A 0.9600
C00B H00B 0.9600
C00B H00C 0.9600
C00C H00D 0.9300
C00C C00I 1.375(4)
C00D H00E 0.9600
C00D H00F 0.9600
C00D H00G 0.9600
C00E H00H 0.9300
C00E C00G 1.393(4)
C00F H00I 0.9600
C00F H00J 0.9600
C00F H00K 0.9600
C00G H00L 0.9300
C00G C00H 1.373(5)
C00H H00M 0.9300
C00H C00I 1.359(5)
C00I H00N 0.9300
